data_2102409
loop_
_publ_author_name
'Marsh, Richard E.'

_publ_section_title
;
 Space group <i>Cc</i>: an update
;
_journal_issue 2
_journal_name_full 'Acta Crystallographica Section B'
_journal_page_first 252
_journal_page_last 253
_journal_paper_doi 10.1107/S0108768104003878
_journal_volume 60
_journal_year 2004
_chemical_formula_moiety 'C30 H28 N8 Cl2 Ru, C6 H6'
_chemical_formula_sum 'C36 H34 Cl2 N8 Ru'
_space_group_crystal_system monoclinic
_space_group_IT_number 15
_symmetry_space_group_name_H-M 'C 1 2/c 1'
_audit_creation_method CRYM
_cell_angle_alpha 90
_cell_angle_beta 101.64
_cell_angle_gamma 90
_cell_formula_units_Z 4
_cell_length_a 15.6570
_cell_length_b 16.4680
_cell_length_c 14.0690
_cell_volume 3552.942
_cod_data_source_file bk0142.cif
_cod_data_source_block QOTJUE
_cod_depositor_comments
;
 Adding the _cell_formula_units_Z data item.

 Antanas Vaitkus,
 2017-08-05

  Added moiety chemical formula from Marsh (2004) paper.
  The summary chemical formula is calculated from moiety formula using
  AdHocParser
  (svn://www.crystallography.net/cod-tools/trunk/Formulae/AdHocParser.yp,
  revision 1441.)

  Andrius Merkys
  2013-11-11
;
_cod_original_sg_symbol_H-M C2/c
_cod_database_code 2102409

loop_
_atom_site_label
_atom_site_type_symbol
_atom_site_fract_x
_atom_site_fract_y
_atom_site_fract_z
Ru1 Ru 0.00000 0.13275 0.25000
Cl1 Cl 0.14500 0.12435 0.34355
N1 N 0.04500 0.05450 0.15625
C1 C 0.05995 -0.02550 0.13655
H1 H 0.04160 -0.06985 0.16760
C2 C 0.10605 -0.02965 0.06415
H2 H 0.12460 -0.07630 0.03755
N2 N 0.12010 0.04935 0.03785
C3 C 0.17350 0.07695 -0.02990
H3 H 0.14170 0.11785 -0.07210
H4 H 0.18340 0.03130 -0.07015
C4 C 0.25900 0.11050 0.01850
H5 H 0.24975 0.15085 0.06460
H6 H 0.28655 0.13500 -0.02935
H7 H 0.29470 0.06790 0.05090
C5 C 0.08280 0.09660 0.09600
N3 N 0.07695 0.17925 0.09055
N4 N 0.03790 0.20695 0.15595
C6 C 0.01765 0.29350 0.14155
C7 C -0.06440 0.31845 0.09405
H9 H -0.10680 0.27910 0.07435
C8 C -0.08650 0.39980 0.07420
H10 H -0.14180 0.41465 0.04145
C9 C -0.02185 0.45775 0.10550
H11 H -0.03440 0.51275 0.09500
C10 C 0.06100 0.43315 0.15300
C11 C 0.12250 0.49290 0.18100
H12 H 0.10950 0.54765 0.17045
C12 C 0.20370 0.46710 0.22395
H13 H 0.24755 0.50490 0.23600
C13 C 0.22435 0.38835 0.24605
H14 H 0.28015 0.37550 0.27900
C14 C 0.16465 0.32735 0.21875
H15 H 0.17875 0.27305 0.23140
C15 C 0.08185 0.35140 0.17120
C31 C 0.54950 0.23000 0.18250
C32 C 0.58400 0.23100 0.27850
H31 H 0.64475 0.23320 0.29715
C33 C 0.53850 0.22850 0.34850
H32 H 0.56450 0.22670 0.41385
